data_7721110
loop_
_publ_author_name
'Yardan, Alper'

_publ_section_title
;
 A Ligand in the Metal Salt Sea: Extreme Metal-to-Ligand Ratios and the
 Thermodynamic Driving Force of the Halogen Bond
;
_journal_name_full 'Dalton Transactions'
_journal_paper_doi 10.1039/D6DT00722H
_journal_year 2026
_chemical_formula_moiety 'C18 H18 Br2 Cd2 N4 O10'
_chemical_formula_sum 'C18 H18 Br2 Cd2 N4 O10'
_chemical_formula_weight 834.99
_space_group_crystal_system triclinic
_space_group_IT_number 1
_space_group_name_Hall 'P 1'
_space_group_name_H-M_alt 'P 1'
_audit_creation_method expo2.3
_audit_update_record
;
2026-05-12 deposited with the CCDC.	2026-06-02 downloaded from the CCDC.
;
_cell_angle_alpha 89.93(2)
_cell_angle_beta 93.63(2)
_cell_angle_gamma 68.89(3)
_cell_formula_units_Z 1
_cell_length_a 11.111(4)
_cell_length_b 10.209(3)
_cell_length_c 7.450(2)
_cell_measurement_reflns_used 167
_cell_measurement_temperature 298
_cell_measurement_theta_max 59.9960
_cell_measurement_theta_min 5.0064
_cell_volume 786.5(5)
_computing_structure_refinement EXPO2014
_computing_structure_solution EXPO2014
_diffrn_ambient_temperature 298
_diffrn_measured_fraction_theta_full 1.000
_diffrn_measurement_device_type 'PANalytical Empyrean'
_diffrn_reflns_av_R_equivalents 0.00
_diffrn_reflns_number 167
_diffrn_reflns_theta_full 29.998
_diffrn_reflns_theta_max 29.998
_diffrn_reflns_theta_min 2.503
_diffrn_source_current 40
_diffrn_source_voltage 45
_exptl_crystal_colour colourless
_exptl_crystal_density_diffrn 1.763
_exptl_crystal_density_method 'not measured'
_exptl_crystal_description prism
_pd_proc_ls_prof_R_factor 0.0540
_pd_proc_ls_prof_wR_factor 0.0691
_refine_diff_density_max 0.105
_refine_diff_density_min -0.001
_refine_ls_goodness_of_fit_all 1.47
_cod_data_source_file d6dt00722h2.cif
_cod_data_source_block 'global_CCDC3'
_cod_original_cell_volume 786.6(5)
_cod_database_code 7721110
_diffrn_radiation_tube_anode Cu

loop_
_symmetry_equiv_pos_site_id
_symmetry_equiv_pos_as_xyz
1 'x, y, z'

loop_
_atom_site_type_symbol
_atom_site_label
_atom_site_fract_x
_atom_site_fract_y
_atom_site_fract_z
_atom_site_U_iso_or_equiv
_atom_site_occupancy
_atom_site_adp_type
C C1 0.7478 0.5310 0.0365 0.0380 1.0000 Uiso
C C2 0.6723 0.4492 -0.0114 0.0380 1.0000 Uiso
C C3 0.6956 0.3189 0.0690 0.0380 1.0000 Uiso
C C4 0.7962 0.2657 0.2035 0.0380 1.0000 Uiso
Br Br1 0.8277 0.0878 0.3161 0.0380 1.0000 Uiso
C C5 0.8714 0.3437 0.2552 0.0380 1.0000 Uiso
C C6 0.8506 0.4757 0.1733 0.0380 1.0000 Uiso
C C7 0.9330 0.5492 0.2451 0.0380 1.0000 Uiso
N N1 0.9470 0.6577 0.1767 0.0380 1.0000 Uiso
C C8 1.0205 0.7304 0.2739 0.0380 1.0000 Uiso
C C9 0.9262 0.8738 0.3313 0.0380 1.0000 Uiso
O O1 0.8305 0.9406 0.1904 0.0380 1.0000 Uiso
H H1 0.5940 0.4915 -0.1161 0.0760 1.0000 Uiso
H H2 0.6357 0.2580 0.0286 0.0760 1.0000 Uiso
H H3 0.9485 0.3030 0.3617 0.0760 1.0000 Uiso
H H4 0.9880 0.5044 0.3736 0.0760 1.0000 Uiso
H H5 1.0886 0.7463 0.1825 0.0760 1.0000 Uiso
H H6 1.0764 0.6701 0.3942 0.0760 1.0000 Uiso
H H7 0.8781 0.8579 0.4495 0.0760 1.0000 Uiso
H H8 0.9809 0.9422 0.3673 0.0760 1.0000 Uiso
H H9 0.7479 0.9374 0.2259 0.0760 1.0000 Uiso
Cd Cd1 0.8498 0.7882 -0.0744 0.0127 1.0000 Uiso
O O2 0.7194 0.6557 -0.0430 0.0380 1.0000 Uiso
Br Br2 0.4912 1.5217 -0.5116 0.0380 1.0000 Uiso
C C10 0.5390 1.3404 -0.3997 0.0380 1.0000 Uiso
H H10 0.2963 1.0003 0.2161 0.0760 1.0000 Uiso
C C11 0.4456 1.2940 -0.3413 0.0380 1.0000 Uiso
C C12 0.6704 1.2536 -0.3759 0.0380 1.0000 Uiso
H H11 0.3439 1.3617 -0.3590 0.0760 1.0000 Uiso
H H12 0.7446 1.2902 -0.4215 0.0760 1.0000 Uiso
C C13 0.4787 1.1590 -0.2579 0.0380 1.0000 Uiso
C C14 0.7058 1.1220 -0.2947 0.0380 1.0000 Uiso
C C15 0.2687 0.9348 0.1159 0.0380 1.0000 Uiso
H H13 0.4172 0.7736 0.2313 0.0760 1.0000 Uiso
C C16 0.6128 1.0696 -0.2338 0.0380 1.0000 Uiso
C C17 0.3700 1.1272 -0.2012 0.0380 1.0000 Uiso
H H14 0.2760 1.2141 -0.2274 0.0760 1.0000 Uiso
H H15 0.8078 1.0553 -0.2758 0.0760 1.0000 Uiso
Cd Cd2 0.5399 0.8308 -0.0277 0.0127 1.0000 Uiso
N N2 0.3680 1.0141 -0.1249 0.0380 1.0000 Uiso
O O3 0.3681 0.7996 0.1122 0.0380 1.0000 Uiso
H H16 0.1778 0.9246 0.1528 0.0760 1.0000 Uiso
O O4 0.6511 0.9439 -0.1590 0.0380 1.0000 Uiso
H H17 0.1699 1.1091 -0.0706 0.0760 1.0000 Uiso
C C18 0.2478 1.0049 -0.0709 0.0380 1.0000 Uiso
H H18 0.2163 0.9398 -0.1676 0.0760 1.0000 Uiso
N N3 1.0177 0.7810 -0.3295 0.0380 1.0000 Uiso
O O5 0.9521 0.7007 -0.3330 0.0380 1.0000 Uiso
O O6 1.0008 0.8648 -0.1969 0.0380 1.0000 Uiso
O O7 1.0910 0.7787 -0.4430 0.0380 1.0000 Uiso
N N4 0.6246 0.7896 0.3850 0.0380 1.0000 Uiso
O O8 0.7138 0.7648 0.4990 0.0380 1.0000 Uiso
O O9 0.6132 0.8790 0.2551 0.0380 1.0000 Uiso
O O10 0.5428 0.7324 0.3877 0.0380 1.0000 Uiso

loop_
_atom_site_aniso_label
_atom_site_aniso_U_11
_atom_site_aniso_U_22
_atom_site_aniso_U_33
_atom_site_aniso_U_23
_atom_site_aniso_U_13
_atom_site_aniso_U_12
Cd1 0.0127 0.0127 0.0127 0.0000 0.0000 0.0000
Cd2 0.0127 0.0127 0.0127 0.0000 0.0000 0.0000
Br1 0.0380 0.0380 0.0380 0.0000 0.0000 0.0000
Br2 0.0380 0.0380 0.0380 0.0000 0.0000 0.0000
O1 0.0380 0.0380 0.0380 0.0000 0.0000 0.0000
O2 0.0380 0.0380 0.0380 0.0000 0.0000 0.0000
O3 0.0380 0.0380 0.0380 0.0000 0.0000 0.0000
O4 0.0380 0.0380 0.0380 0.0000 0.0000 0.0000
O5 0.0380 0.0380 0.0380 0.0000 0.0000 0.0000
O6 0.0380 0.0380 0.0380 0.0000 0.0000 0.0000
O7 0.0380 0.0380 0.0380 0.0000 0.0000 0.0000
O8 0.0380 0.0380 0.0380 0.0000 0.0000 0.0000
O9 0.0380 0.0380 0.0380 0.0000 0.0000 0.0000
O10 0.0380 0.0380 0.0380 0.0000 0.0000 0.0000
N1 0.0380 0.0380 0.0380 0.0000 0.0000 0.0000
N2 0.0380 0.0380 0.0380 0.0000 0.0000 0.0000
N3 0.0380 0.0380 0.0380 0.0000 0.0000 0.0000
N4 0.0380 0.0380 0.0380 0.0000 0.0000 0.0000
C1 0.0380 0.0380 0.0380 0.0000 0.0000 0.0000
C2 0.0380 0.0380 0.0380 0.0000 0.0000 0.0000
C3 0.0380 0.0380 0.0380 0.0000 0.0000 0.0000
C4 0.0380 0.0380 0.0380 0.0000 0.0000 0.0000
C5 0.0380 0.0380 0.0380 0.0000 0.0000 0.0000
C6 0.0380 0.0380 0.0380 0.0000 0.0000 0.0000
C7 0.0380 0.0380 0.0380 0.0000 0.0000 0.0000
C8 0.0380 0.0380 0.0380 0.0000 0.0000 0.0000
C9 0.0380 0.0380 0.0380 0.0000 0.0000 0.0000
C10 0.0380 0.0380 0.0380 0.0000 0.0000 0.0000
C11 0.0380 0.0380 0.0380 0.0000 0.0000 0.0000
C12 0.0380 0.0380 0.0380 0.0000 0.0000 0.0000
C13 0.0380 0.0380 0.0380 0.0000 0.0000 0.0000
C14 0.0380 0.0380 0.0380 0.0000 0.0000 0.0000
C15 0.0380 0.0380 0.0380 0.0000 0.0000 0.0000
C16 0.0380 0.0380 0.0380 0.0000 0.0000 0.0000
C17 0.0380 0.0380 0.0380 0.0000 0.0000 0.0000
C18 0.0380 0.0380 0.0380 0.0000 0.0000 0.0000

loop_
_atom_type_symbol
_atom_type_description
_atom_type_scat_source
H Hydrogen 'International Tables Vol C Tables 4.2.6.8 and 6.1.1.4'
C Carbon 'International Tables Vol C Tables 4.2.6.8 and 6.1.1.4'
N Nitrogen 'International Tables Vol C Tables 4.2.6.8 and 6.1.1.4'
O Oxygen 'International Tables Vol C Tables 4.2.6.8 and 6.1.1.4'
Br Bromine 'International Tables Vol C Tables 4.2.6.8 and 6.1.1.4'
Cd Cadmium 'International Tables Vol C Tables 4.2.6.8 and 6.1.1.4'

loop_
_diffrn_radiation_wavelength
_diffrn_radiation_wavelength_wt
1.54060 1.00000
1.54443 0.50000

loop_
_geom_angle_atom_site_label_1
_geom_angle_atom_site_label_2
_geom_angle_atom_site_label_3
_geom_angle
_geom_angle_site_symmetry_1
_geom_angle_site_symmetry_3
C2 C1 C6 117.80 . .
C2 C1 O2 119.31 . .
C1 C2 C3 122.13 . .
C1 C2 H1 117.65 . .
C6 C1 O2 122.88 . .
C1 C6 C5 119.11 . .
C1 C6 C7 124.89 . .
C1 O2 Cd1 129.43 . .
C1 O2 Cd2 125.18 . .
C3 C2 H1 120.22 . .
C2 C3 C4 119.69 . .
C2 C3 H2 120.31 . .
C4 C3 H2 120.00 . .
C3 C4 Br1 119.92 . .
C3 C4 C5 119.79 . .
Br1 C4 C5 120.29 . .
C4 C5 C6 121.47 . .
C4 C5 H3 119.65 . .
C6 C5 H3 118.88 . .
C5 C6 C7 115.88 . .
C6 C7 N1 127.37 . .
C6 C7 H4 114.49 . .
N1 C7 H4 118.14 . .
C7 N1 C8 121.36 . .
C7 N1 Cd1 130.40 . .
C8 N1 Cd1 107.66 . .
N1 C8 C9 108.72 . .
N1 C8 H5 108.04 . .
N1 C8 H6 112.36 . .
N1 Cd1 O1 69.38 . .
N1 Cd1 O2 79.13 . .
N1 Cd1 O4 136.21 . .
N1 Cd1 O5 113.35 . .
N1 Cd1 O6 107.35 . .
C9 C8 H5 109.77 . .
C9 C8 H6 109.39 . .
C8 C9 O1 111.43 . .
C8 C9 H7 109.05 . .
C8 C9 H8 109.19 . .
H5 C8 H6 108.54 . .
O1 C9 H7 109.04 . .
O1 C9 H8 109.02 . .
C9 O1 H9 107.42 . .
C9 O1 Cd1 111.75 . .
H7 C9 H8 109.08 . .
H9 O1 Cd1 96.46 . .
O1 Cd1 O2 108.70 . .
O1 Cd1 O4 83.73 . .
O1 Cd1 O5 148.49 . .
O1 Cd1 O6 92.84 . .
O2 Cd1 O4 77.67 . .
O2 Cd1 O5 102.49 . .
O2 Cd1 O6 158.33 . .
Cd1 O2 Cd2 96.61 . .
O4 Cd1 O5 107.65 . .
O4 Cd1 O6 107.91 . .
Cd1 O4 C16 131.83 . .
Cd1 O4 Cd2 96.60 . .
O5 Cd1 O6 55.86 . .
Cd1 O5 N3 94.51 . .
Cd1 O6 N3 93.86 . .
O2 Cd2 N2 157.50 . .
O2 Cd2 O3 119.65 . .
O2 Cd2 O4 81.85 . .
O2 Cd2 O9 89.21 . .
Br2 C10 C11 120.35 . .
Br2 C10 C12 119.86 . .
C11 C10 C12 119.79 . .
C10 C11 H11 119.67 . .
C10 C11 C13 121.45 . .
C10 C12 H12 119.99 . .
C10 C12 C14 120.16 . .
H10 C15 O3 110.22 . .
H10 C15 H16 108.46 . .
H10 C15 C18 109.74 . .
H11 C11 C13 118.88 . .
C11 C13 C16 119.03 . .
C11 C13 C17 114.68 . .
H12 C12 C14 119.85 . .
C12 C14 C16 121.92 . .
C12 C14 H15 119.90 . .
C16 C13 C17 126.28 . .
C13 C16 C14 117.66 . .
C13 C16 O4 122.74 . .
C13 C17 H14 113.64 . .
C13 C17 N2 129.48 . .
C16 C14 H15 118.18 . .
C14 C16 O4 119.60 . .
O3 C15 H16 110.14 . .
O3 C15 C18 108.91 . .
C15 O3 H13 110.92 . .
C15 O3 Cd2 106.56 . .
H16 C15 C18 109.36 . .
C15 C18 N2 110.16 . .
C15 C18 H17 109.69 . .
C15 C18 H18 108.38 . .
H13 O3 Cd2 93.86 . .
C16 O4 Cd2 130.74 . .
H14 C17 N2 116.87 . .
C17 N2 Cd2 125.87 . .
C17 N2 C18 121.08 . .
N2 Cd2 O3 75.93 . .
N2 Cd2 O4 84.40 . .
N2 Cd2 O9 108.67 . .
Cd2 N2 C18 112.49 . .
O3 Cd2 O4 158.32 . .
O3 Cd2 O9 87.36 . .
O4 Cd2 O9 90.42 . .
Cd2 O9 N4 117.14 . .
N2 C18 H17 111.85 . .
N2 C18 H18 108.90 . .
H17 C18 H18 107.76 . .
O5 N3 O6 115.77 . .
O5 N3 O7 122.36 . .
O6 N3 O7 121.87 . .
O8 N4 O9 119.29 . .
O8 N4 O10 122.51 . .
O9 N4 O10 118.20 . .

loop_
_geom_bond_atom_site_label_1
_geom_bond_atom_site_label_2
_geom_bond_distance
_geom_bond_site_symmetry_2
C1 C2 1.413449 .
C1 C6 1.431078 .
C1 O2 1.325048 .
C2 C3 1.387366 .
C2 H1 1.092683 .
C3 C4 1.402932 .
C3 H2 1.091947 .
C4 Br1 1.904724 .
C4 C5 1.385029 .
C5 C6 1.413766 .
C5 H3 1.092712 .
C6 C7 1.456328 .
C7 N1 1.281673 .
C7 H4 1.105757 .
N1 C8 1.451086 .
N1 Cd1 2.268323 .
C8 C9 1.542225 .
C8 H5 1.102999 .
C8 H6 1.104549 .
C9 O1 1.425679 .
C9 H7 1.099562 .
C9 H8 1.102113 .
O1 H9 0.982425 .
O1 Cd1 2.485455 .
Cd1 O2 2.331854 .
Cd1 O4 2.255556 .
Cd1 O5 2.313589 .
Cd1 O6 2.322443 .
O2 Cd2 2.155862 .
Br2 C10 1.905911 .
C10 C11 1.379713 .
C10 C12 1.408489 .
H10 C15 1.104591 .
C11 H11 1.091127 .
C11 C13 1.422640 .
C12 H12 1.091615 .
C12 C14 1.383594 .
C13 C16 1.439421 .
C13 C17 1.445914 .
C14 C16 1.420334 .
C14 H15 1.091571 .
C15 O3 1.424691 .
C15 H16 1.102996 .
C15 C18 1.529309 .
H13 O3 0.994572 .
C16 O4 1.309110 .
C17 H14 1.105584 .
C17 N2 1.293373 .
Cd2 N2 2.218286 .
Cd2 O3 2.349064 .
Cd2 O4 2.235323 .
Cd2 O9 2.327809 .
N2 C18 1.453881 .
H17 C18 1.104321 .
C18 H18 1.104840 .
N3 O5 1.277787 .
N3 O6 1.286059 .
N3 O7 1.205174 .
N4 O8 1.215810 .
N4 O9 1.298388 .
N4 O10 1.246585 .

loop_
_geom_torsion_atom_site_label_1
_geom_torsion_atom_site_label_2
_geom_torsion_atom_site_label_3
_geom_torsion_atom_site_label_4
_geom_torsion
_geom_torsion_site_symmetry_1
_geom_torsion_site_symmetry_2
_geom_torsion_site_symmetry_3
_geom_torsion_site_symmetry_4
C6 C1 C2 C3 -0.31 . . . .
C6 C1 C2 H1 -179.84 . . . .
O2 C1 C2 C3 -178.84 . . . .
O2 C1 C2 H1 1.62 . . . .
C2 C1 C6 C5 -0.59 . . . .
C2 C1 C6 C7 -176.60 . . . .
O2 C1 C6 C5 177.89 . . . .
O2 C1 C6 C7 1.88 . . . .
C2 C1 O2 Cd1 -158.35 . . . .
C2 C1 O2 Cd2 62.03 . . . .
C6 C1 O2 Cd1 23.20 . . . .
C6 C1 O2 Cd2 -116.43 . . . .
C1 C2 C3 C4 0.56 . . . .
C1 C2 C3 H2 -179.71 . . . .
H1 C2 C3 C4 -179.92 . . . .
H1 C2 C3 H2 -0.19 . . . .
C2 C3 C4 Br1 179.41 . . . .
C2 C3 C4 C5 0.11 . . . .
H2 C3 C4 Br1 -0.32 . . . .
H2 C3 C4 C5 -179.61 . . . .
C3 C4 C5 C6 -1.04 . . . .
C3 C4 C5 H3 178.82 . . . .
Br1 C4 C5 C6 179.67 . . . .
Br1 C4 C5 H3 -0.48 . . . .
C4 C5 C6 C1 1.28 . . . .
C4 C5 C6 C7 177.63 . . . .
H3 C5 C6 C1 -178.58 . . . .
H3 C5 C6 C7 -2.22 . . . .
C1 C6 C7 N1 -15.81 . . . .
C1 C6 C7 H4 163.80 . . . .
C5 C6 C7 N1 168.07 . . . .
C5 C6 C7 H4 -12.32 . . . .
C6 C7 N1 C8 172.41 . . . .
C6 C7 N1 Cd1 2.25 . . . .
H4 C7 N1 C8 -7.19 . . . .
H4 C7 N1 Cd1 -177.35 . . . .
C7 N1 C8 C9 -109.58 . . . .
C7 N1 C8 H5 131.34 . . . .
C7 N1 C8 H6 11.64 . . . .
Cd1 N1 C8 C9 62.57 . . . .
Cd1 N1 C8 H5 -56.50 . . . .
Cd1 N1 C8 H6 -176.20 . . . .
C7 N1 Cd1 O1 127.71 . . . .
C7 N1 Cd1 O2 12.81 . . . .
C7 N1 Cd1 O4 71.84 . . . .
C7 N1 Cd1 O5 -86.22 . . . .
C7 N1 Cd1 O6 -145.85 . . . .
C8 N1 Cd1 O1 -43.49 . . . .
C8 N1 Cd1 O2 -158.38 . . . .
C8 N1 Cd1 O4 -99.36 . . . .
C8 N1 Cd1 O5 102.59 . . . .
C8 N1 Cd1 O6 42.96 . . . .
N1 C8 C9 O1 -42.43 . . . .
N1 C8 C9 H7 77.99 . . . .
N1 C8 C9 H8 -162.91 . . . .
H5 C8 C9 O1 75.56 . . . .
H5 C8 C9 H7 -164.02 . . . .
H5 C8 C9 H8 -44.92 . . . .
H6 C8 C9 O1 -165.45 . . . .
H6 C8 C9 H7 -45.04 . . . .
H6 C8 C9 H8 74.06 . . . .
C8 C9 O1 H9 108.74 . . . .
C8 C9 O1 Cd1 4.14 . . . .
H7 C9 O1 H9 -11.69 . . . .
H7 C9 O1 Cd1 -116.29 . . . .
H8 C9 O1 H9 -130.68 . . . .
H8 C9 O1 Cd1 124.71 . . . .
C9 O1 Cd1 N1 21.07 . . . .
C9 O1 Cd1 O2 91.19 . . . .
C9 O1 Cd1 O4 165.88 . . . .
C9 O1 Cd1 O5 -80.26 . . . .
C9 O1 Cd1 O6 -86.41 . . . .
H9 O1 Cd1 N1 -90.62 . . . .
H9 O1 Cd1 O2 -20.50 . . . .
H9 O1 Cd1 O4 54.19 . . . .
H9 O1 Cd1 O5 168.05 . . . .
H9 O1 Cd1 O6 161.91 . . . .
N1 Cd1 O2 C1 -25.56 . . . .
N1 Cd1 O2 Cd2 122.23 . . . .
O1 Cd1 O2 C1 -89.23 . . . .
O1 Cd1 O2 Cd2 58.56 . . . .
O4 Cd1 O2 C1 -168.16 . . . .
O4 Cd1 O2 Cd2 -20.37 . . . .
O5 Cd1 O2 C1 86.21 . . . .
O5 Cd1 O2 Cd2 -126.00 . . . .
O6 Cd1 O2 C1 84.26 . . . .
O6 Cd1 O2 Cd2 -127.95 . . . .
N1 Cd1 O4 C16 130.19 . . . .
N1 Cd1 O4 Cd2 -39.92 . . . .
O1 Cd1 O4 C16 78.98 . . . .
O1 Cd1 O4 Cd2 -91.12 . . . .
O2 Cd1 O4 C16 -170.28 . . . .
O2 Cd1 O4 Cd2 19.61 . . . .
O5 Cd1 O4 C16 -70.92 . . . .
O5 Cd1 O4 Cd2 118.98 . . . .
O6 Cd1 O4 C16 -11.99 . . . .
O6 Cd1 O4 Cd2 177.91 . . . .
N1 Cd1 O5 N3 -96.15 . . . .
O1 Cd1 O5 N3 -7.85 . . . .
O2 Cd1 O5 N3 -179.55 . . . .
O4 Cd1 O5 N3 99.60 . . . .
O6 Cd1 O5 N3 -0.42 . . . .
N1 Cd1 O6 N3 107.27 . . . .
O1 Cd1 O6 N3 176.54 . . . .
O2 Cd1 O6 N3 2.72 . . . .
O4 Cd1 O6 N3 -99.13 . . . .
O5 Cd1 O6 N3 0.42 . . . .
C1 O2 Cd2 N2 -137.06 . . . .
C1 O2 Cd2 O3 -7.01 . . . .
C1 O2 Cd2 O4 170.04 . . . .
C1 O2 Cd2 O9 79.50 . . . .
Cd1 O2 Cd2 N2 73.18 . . . .
Cd1 O2 Cd2 O3 -156.76 . . . .
Cd1 O2 Cd2 O4 20.28 . . . .
Cd1 O2 Cd2 O9 -70.26 . . . .
Br2 C10 C11 H11 -0.17 . . . .
Br2 C10 C11 C13 179.81 . . . .
C12 C10 C11 H11 179.57 . . . .
C12 C10 C11 C13 -0.45 . . . .
Br2 C10 C12 H12 0.00 . . . .
Br2 C10 C12 C14 179.97 . . . .
C11 C10 C12 H12 -179.75 . . . .
C11 C10 C12 C14 0.22 . . . .
C10 C11 C13 C16 0.20 . . . .
C10 C11 C13 C17 178.84 . . . .
H11 C11 C13 C16 -179.81 . . . .
H11 C11 C13 C17 -1.17 . . . .
C10 C12 C14 C16 0.26 . . . .
C10 C12 C14 H15 -179.62 . . . .
H12 C12 C14 C16 -179.77 . . . .
H12 C12 C14 H15 0.35 . . . .
C11 C13 C16 C14 0.26 . . . .
C11 C13 C16 O4 -179.74 . . . .
C17 C13 C16 C14 -178.21 . . . .
C17 C13 C16 O4 1.79 . . . .
C11 C13 C17 H14 -1.64 . . . .
C11 C13 C17 N2 178.86 . . . .
C16 C13 C17 H14 176.88 . . . .
C16 C13 C17 N2 -2.61 . . . .
C12 C14 C16 C13 -0.49 . . . .
C12 C14 C16 O4 179.51 . . . .
H15 C14 C16 C13 179.39 . . . .
H15 C14 C16 O4 -0.61 . . . .
H10 C15 O3 H13 28.35 . . . .
H10 C15 O3 Cd2 -72.54 . . . .
H16 C15 O3 H13 -91.29 . . . .
H16 C15 O3 Cd2 167.82 . . . .
C18 C15 O3 H13 148.79 . . . .
C18 C15 O3 Cd2 47.90 . . . .
H10 C15 C18 N2 63.36 . . . .
H10 C15 C18 H17 -60.18 . . . .
H10 C15 C18 H18 -177.58 . . . .
O3 C15 C18 N2 -57.37 . . . .
O3 C15 C18 H17 179.09 . . . .
O3 C15 C18 H18 61.68 . . . .
H16 C15 C18 N2 -177.77 . . . .
H16 C15 C18 H17 58.69 . . . .
H16 C15 C18 H18 -58.72 . . . .
C13 C16 O4 Cd1 -172.45 . . . .
C13 C16 O4 Cd2 -5.47 . . . .
C14 C16 O4 Cd1 7.55 . . . .
C14 C16 O4 Cd2 174.53 . . . .
C13 C17 N2 Cd2 6.49 . . . .
C13 C17 N2 C18 177.33 . . . .
H14 C17 N2 Cd2 -172.99 . . . .
H14 C17 N2 C18 -2.14 . . . .
O2 Cd2 N2 C17 -59.13 . . . .
O2 Cd2 N2 C18 129.35 . . . .
O3 Cd2 N2 C17 164.16 . . . .
O3 Cd2 N2 C18 -7.36 . . . .
O4 Cd2 N2 C17 -6.63 . . . .
O4 Cd2 N2 C18 -178.16 . . . .
O9 Cd2 N2 C17 81.91 . . . .
O9 Cd2 N2 C18 -89.61 . . . .
O2 Cd2 O3 C15 174.84 . . . .
O2 Cd2 O3 H13 61.67 . . . .
N2 Cd2 O3 C15 -22.73 . . . .
N2 Cd2 O3 H13 -135.90 . . . .
O4 Cd2 O3 C15 2.78 . . . .
O4 Cd2 O3 H13 -110.39 . . . .
O9 Cd2 O3 C15 87.26 . . . .
O9 Cd2 O3 H13 -25.91 . . . .
O2 Cd2 O4 Cd1 -21.00 . . . .
O2 Cd2 O4 C16 168.73 . . . .
N2 Cd2 O4 Cd1 176.86 . . . .
N2 Cd2 O4 C16 6.59 . . . .
O3 Cd2 O4 Cd1 152.04 . . . .
O3 Cd2 O4 C16 -18.24 . . . .
O9 Cd2 O4 Cd1 68.14 . . . .
O9 Cd2 O4 C16 -102.13 . . . .
O2 Cd2 O9 N4 -68.91 . . . .
N2 Cd2 O9 N4 125.01 . . . .
O3 Cd2 O9 N4 50.82 . . . .
O4 Cd2 O9 N4 -150.76 . . . .
C17 N2 C18 C15 -136.84 . . . .
C17 N2 C18 H17 -14.57 . . . .
C17 N2 C18 H18 104.43 . . . .
Cd2 N2 C18 C15 35.14 . . . .
Cd2 N2 C18 H17 157.41 . . . .
Cd2 N2 C18 H18 -83.59 . . . .
O6 N3 O5 Cd1 0.71 . . . .
O7 N3 O5 Cd1 -179.28 . . . .
O5 N3 O6 Cd1 -0.70 . . . .
O7 N3 O6 Cd1 179.29 . . . .
O8 N4 O9 Cd2 143.47 . . . .
O10 N4 O9 Cd2 -36.66 . . . .
